data_4119815
loop_
_publ_author_name
'Weidong Rao'
'Ming Joo Koh'
'Dan Li'
'Hajime Hirao'
'Philip Wai Hong Chan'

_publ_section_title
;
 Gold-Catalyzed Cycloisomerization of 1,6-Diyne Carbonates and Esters to
 2,4a-Dihydro-1H-fluorenes
;
_journal_name_full 'Journal of the American Chemical Society'
_journal_page_first 7926
_journal_page_last 7932
_journal_paper_doi 10.1021/ja4032727
_journal_volume 135
_journal_year 2013
_chemical_formula_sum 'C28 H24 N O4.5'
_chemical_formula_weight 446.48
_chemical_name_systematic
; 
 ? 
;
_space_group_IT_number 14
_symmetry_cell_setting monoclinic
_symmetry_space_group_name_Hall '-P 2ybc'
_symmetry_space_group_name_H-M 'P 1 21/c 1'
_atom_sites_solution_hydrogens geom
_atom_sites_solution_primary direct
_atom_sites_solution_secondary difmap
_audit_creation_method SHELXL-97
_cell_angle_alpha 90.00
_cell_angle_beta 94.2700(10)
_cell_angle_gamma 90.00
_cell_formula_units_Z 4
_cell_length_a 10.6947(2)
_cell_length_b 6.93150(10)
_cell_length_c 31.4287(6)
_cell_measurement_reflns_used 7303
_cell_measurement_temperature 153(2)
_cell_measurement_theta_max 30.49
_cell_measurement_theta_min 2.39
_cell_volume 2323.35(7)
_computing_cell_refinement 'Bruker SAINT'
_computing_data_collection 'Bruker APEX2'
_computing_data_reduction 'Bruker SAINT'
_computing_molecular_graphics 'Bruker SHELXTL'
_computing_publication_material 'Bruker SHELXTL'
_computing_structure_refinement 'SHELXL-97 (Sheldrick, 2008)'
_computing_structure_solution 'SHELXS-97 (Sheldrick, 2008)'
_diffrn_ambient_temperature 153(2)
_diffrn_measured_fraction_theta_full 0.980
_diffrn_measured_fraction_theta_max 0.940
_diffrn_measurement_device_type 'Bruker APEX-II CCD'
_diffrn_measurement_method '\f and \w scans'
_diffrn_radiation_monochromator graphite
_diffrn_radiation_source 'fine-focus sealed tube'
_diffrn_radiation_type MoK\a
_diffrn_radiation_wavelength 0.71073
_diffrn_reflns_av_R_equivalents 0.0304
_diffrn_reflns_av_sigmaI/netI 0.0360
_diffrn_reflns_limit_h_max 15
_diffrn_reflns_limit_h_min -14
_diffrn_reflns_limit_k_max 9
_diffrn_reflns_limit_k_min -9
_diffrn_reflns_limit_l_max 43
_diffrn_reflns_limit_l_min -44
_diffrn_reflns_number 20306
_diffrn_reflns_theta_full 25.00
_diffrn_reflns_theta_max 30.52
_diffrn_reflns_theta_min 1.30
_exptl_absorpt_coefficient_mu 0.087
_exptl_absorpt_correction_T_max 0.9678
_exptl_absorpt_correction_T_min 0.9662
_exptl_absorpt_correction_type multi-scan
_exptl_absorpt_process_details sadabs
_exptl_crystal_colour yellow
_exptl_crystal_density_diffrn 1.276
_exptl_crystal_description block
_exptl_crystal_F_000 940
_exptl_crystal_size_max 0.40
_exptl_crystal_size_mid 0.40
_exptl_crystal_size_min 0.38
_refine_diff_density_max 0.344
_refine_diff_density_min -0.301
_refine_diff_density_rms 0.090
_refine_ls_extinction_method none
_refine_ls_goodness_of_fit_ref 1.068
_refine_ls_hydrogen_treatment constr
_refine_ls_matrix_type full
_refine_ls_number_parameters 327
_refine_ls_number_reflns 6664
_refine_ls_number_restraints 34
_refine_ls_restrained_S_all 1.066
_refine_ls_R_factor_all 0.0713
_refine_ls_R_factor_gt 0.0503
_refine_ls_shift/su_max 0.001
_refine_ls_shift/su_mean 0.000
_refine_ls_structure_factor_coef Fsqd
_refine_ls_weighting_details 'calc w=1/[\s^2^(Fo^2^)+(0.0800P)^2^+0.5798P] where P=(Fo^2^+2Fc^2^)/3'
_refine_ls_weighting_scheme calc
_refine_ls_wR_factor_gt 0.1325
_refine_ls_wR_factor_ref 0.1521
_reflns_number_gt 5151
_reflns_number_total 6664
_reflns_threshold_expression >2sigma(I)
_cod_data_source_file ja4032727_si_002.cif
_cod_data_source_block chan212s
_cod_original_formula_sum 'C28 H24 N O4.50'
_cod_database_code 4119815

loop_
_symmetry_equiv_pos_as_xyz
'x, y, z'
'-x, y+1/2, -z+1/2'
'-x, -y, -z'
'x, -y-1/2, z-1/2'

loop_
_atom_site_label
_atom_site_type_symbol
_atom_site_fract_x
_atom_site_fract_y
_atom_site_fract_z
_atom_site_U_iso_or_equiv
_atom_site_adp_type
_atom_site_occupancy
_atom_site_symmetry_multiplicity
_atom_site_calc_flag
_atom_site_refinement_flags
_atom_site_disorder_assembly
_atom_site_disorder_group
C1 C 0.82271(12) -0.26415(18) -0.01061(4) 0.0195(3) Uani 1 1 d . . .
C2 C 0.80446(13) -0.06776(19) -0.01546(4) 0.0221(3) Uani 1 1 d . . .
H2 H 0.7625 -0.0167 -0.0407 0.027 Uiso 1 1 calc R . .
C3 C 0.84885(13) 0.05235(18) 0.01737(4) 0.0222(3) Uani 1 1 d . . .
H3 H 0.8385 0.1880 0.0146 0.027 Uiso 1 1 calc R . .
C4 C 0.90864(12) -0.02429(17) 0.05444(4) 0.0179(2) Uani 1 1 d . . .
C5 C 0.92420(13) -0.22313(18) 0.05888(4) 0.0216(3) Uani 1 1 d . . .
H5 H 0.9636 -0.2751 0.0844 0.026 Uiso 1 1 calc R . .
C6 C 0.88193(13) -0.34473(18) 0.02587(4) 0.0232(3) Uani 1 1 d . . .
H6 H 0.8933 -0.4803 0.0282 0.028 Uiso 1 1 calc R . .
C7 C 0.95752(11) 0.11423(18) 0.08785(4) 0.0183(2) Uani 1 1 d . . .
C8 C 1.02829(12) 0.14456(17) 0.16024(4) 0.0182(3) Uani 1 1 d . . .
C9 C 0.94273(12) 0.23772(18) 0.18095(4) 0.0199(3) Uani 1 1 d . . .
C10 C 0.80668(13) 0.2216(2) 0.16777(4) 0.0235(3) Uani 1 1 d . . .
C11 C 0.74407(14) 0.0460(2) 0.16748(5) 0.0318(3) Uani 1 1 d . . .
H11 H 0.7888 -0.0683 0.1755 0.038 Uiso 1 1 calc R . .
C12 C 0.61601(17) 0.0362(3) 0.15555(6) 0.0465(5) Uani 1 1 d . . .
H12 H 0.5736 -0.0841 0.1561 0.056 Uiso 1 1 calc R . .
C13 C 0.55094(16) 0.2002(4) 0.14306(6) 0.0521(5) Uani 1 1 d . . .
H13 H 0.4639 0.1931 0.1347 0.062 Uiso 1 1 calc R . .
C14 C 0.61220(17) 0.3742(3) 0.14274(7) 0.0509(5) Uani 1 1 d . . .
H14 H 0.5673 0.4871 0.1338 0.061 Uiso 1 1 calc R . .
C15 C 0.73888(15) 0.3866(2) 0.15533(6) 0.0355(4) Uani 1 1 d . . .
H15 H 0.7798 0.5083 0.1555 0.043 Uiso 1 1 calc R . .
C16 C 0.97976(13) 0.3701(2) 0.21818(5) 0.0238(3) Uani 1 1 d . . .
H16A H 0.9614 0.3048 0.2450 0.029 Uiso 1 1 calc R . .
H16B H 0.9278 0.4884 0.2155 0.029 Uiso 1 1 calc R . .
C17 C 1.11902(13) 0.42786(19) 0.22092(5) 0.0240(3) Uani 1 1 d . . .
H17A H 1.1329 0.5299 0.1998 0.029 Uiso 1 1 calc R . .
H17B H 1.1444 0.4787 0.2497 0.029 Uiso 1 1 calc R . .
C18 C 1.19479(12) 0.25446(18) 0.21214(4) 0.0207(3) Uani 1 1 d . . .
C19 C 1.27297(12) 0.14608(19) 0.23735(4) 0.0221(3) Uani 1 1 d . . .
H19 H 1.3037 0.1793 0.2655 0.027 Uiso 1 1 calc R . .
C20 C 1.30425(12) -0.03147(18) 0.21508(4) 0.0206(3) Uani 1 1 d . . .
C21 C 1.37916(13) -0.1882(2) 0.22781(5) 0.0259(3) Uani 1 1 d . . .
H21 H 1.4203 -0.1930 0.2557 0.031 Uiso 1 1 calc R . .
C22 C 1.39270(13) -0.3372(2) 0.19911(5) 0.0274(3) Uani 1 1 d . . .
H22 H 1.4437 -0.4449 0.2075 0.033 Uiso 1 1 calc R . .
C23 C 1.33280(13) -0.33171(19) 0.15815(5) 0.0255(3) Uani 1 1 d . . .
H23 H 1.3446 -0.4342 0.1388 0.031 Uiso 1 1 calc R . .
C24 C 1.25574(12) -0.17654(19) 0.14552(4) 0.0226(3) Uani 1 1 d . . .
H24 H 1.2145 -0.1725 0.1177 0.027 Uiso 1 1 calc R . .
C25 C 1.24036(11) -0.02880(18) 0.17419(4) 0.0190(3) Uani 1 1 d . . .
C26 C 1.16781(12) 0.15830(18) 0.16929(4) 0.0189(3) Uani 1 1 d . . .
H26 H 1.2036 0.2386 0.1467 0.023 Uiso 1 1 calc R . .
O5 O 0.5140(11) 0.5289(14) 1.0028(4) 0.0653(17) Uani 0.50 1 d PDU A -1
C27 C 0.4891(13) 0.2430(15) 0.9597(4) 0.086(4) Uani 0.50 1 d PDU A -1
H27A H 0.5798 0.2215 0.9603 0.129 Uiso 0.50 1 calc PR A -1
H27B H 0.4485 0.1902 0.9332 0.129 Uiso 0.50 1 calc PR A -1
H27C H 0.4558 0.1786 0.9842 0.129 Uiso 0.50 1 calc PR A -1
C28 C 0.4630(4) 0.4573(7) 0.96184(17) 0.0625(12) Uani 0.50 1 d PDU A -1
H28A H 0.5026 0.5249 0.9386 0.075 Uiso 0.50 1 calc PR A -1
H28B H 0.3716 0.4810 0.9585 0.075 Uiso 0.50 1 calc PR A -1
C29 C 0.4863(4) 0.7341(7) 1.00654(18) 0.0527(10) Uani 0.50 1 d PDU A -1
H29A H 0.3951 0.7569 1.0009 0.063 Uiso 0.50 1 calc PR A -1
H29B H 0.5311 0.8088 0.9855 0.063 Uiso 0.50 1 calc PR A -1
C30 C 0.5289(18) 0.796(2) 1.0514(5) 0.107(4) Uani 0.50 1 d PDU A -1
H30A H 0.4766 0.7338 1.0717 0.161 Uiso 0.50 1 calc PR A -1
H30B H 0.5212 0.9367 1.0538 0.161 Uiso 0.50 1 calc PR A -1
H30C H 0.6167 0.7586 1.0578 0.161 Uiso 0.50 1 calc PR A -1
N1 N 0.77724(11) -0.39190(17) -0.04580(4) 0.0236(2) Uani 1 1 d . . .
O1 O 0.71849(11) -0.31853(15) -0.07662(3) 0.0328(3) Uani 1 1 d . . .
O2 O 0.80003(11) -0.56438(14) -0.04269(4) 0.0347(3) Uani 1 1 d . . .
O3 O 0.96786(10) 0.28457(13) 0.08244(3) 0.0290(2) Uani 1 1 d . . .
O4 O 0.99019(9) 0.02422(12) 0.12517(3) 0.0201(2) Uani 1 1 d . . .

loop_
_atom_site_aniso_label
_atom_site_aniso_U_11
_atom_site_aniso_U_22
_atom_site_aniso_U_33
_atom_site_aniso_U_23
_atom_site_aniso_U_13
_atom_site_aniso_U_12
C1 0.0215(6) 0.0197(5) 0.0167(6) -0.0018(5) -0.0021(5) -0.0004(5)
C2 0.0264(6) 0.0220(6) 0.0171(6) 0.0021(5) -0.0050(5) 0.0020(5)
C3 0.0284(7) 0.0168(5) 0.0205(7) 0.0017(5) -0.0046(5) 0.0019(5)
C4 0.0189(5) 0.0183(5) 0.0162(6) -0.0004(5) -0.0013(5) 0.0009(4)
C5 0.0267(6) 0.0184(5) 0.0186(6) 0.0007(5) -0.0052(5) 0.0020(5)
C6 0.0310(7) 0.0161(5) 0.0213(7) 0.0007(5) -0.0050(5) 0.0013(5)
C7 0.0186(5) 0.0193(5) 0.0165(6) 0.0000(5) -0.0012(4) 0.0020(4)
C8 0.0215(6) 0.0170(5) 0.0153(6) -0.0007(4) -0.0037(5) -0.0002(4)
C9 0.0205(6) 0.0198(5) 0.0191(6) -0.0002(5) -0.0003(5) -0.0007(5)
C10 0.0205(6) 0.0303(7) 0.0197(7) -0.0009(5) 0.0012(5) 0.0005(5)
C11 0.0298(7) 0.0381(8) 0.0267(8) 0.0033(6) -0.0032(6) -0.0086(6)
C12 0.0341(9) 0.0677(12) 0.0367(10) 0.0012(9) -0.0031(7) -0.0227(9)
C13 0.0206(7) 0.0907(16) 0.0441(11) 0.0007(10) -0.0034(7) -0.0008(9)
C14 0.0282(8) 0.0695(13) 0.0539(12) 0.0019(10) -0.0033(8) 0.0177(9)
C15 0.0270(7) 0.0382(8) 0.0411(9) 0.0007(7) 0.0005(6) 0.0086(6)
C16 0.0240(6) 0.0238(6) 0.0235(7) -0.0058(5) 0.0021(5) -0.0002(5)
C17 0.0256(6) 0.0210(6) 0.0250(7) -0.0055(5) -0.0005(5) -0.0013(5)
C18 0.0205(6) 0.0206(6) 0.0206(6) -0.0038(5) -0.0004(5) -0.0047(5)
C19 0.0212(6) 0.0255(6) 0.0190(6) -0.0030(5) -0.0025(5) -0.0037(5)
C20 0.0172(6) 0.0234(6) 0.0206(6) -0.0001(5) -0.0010(5) -0.0027(5)
C21 0.0206(6) 0.0278(6) 0.0281(7) 0.0026(5) -0.0063(5) -0.0003(5)
C22 0.0200(6) 0.0239(6) 0.0376(8) 0.0020(6) -0.0030(6) 0.0019(5)
C23 0.0200(6) 0.0234(6) 0.0330(8) -0.0050(6) 0.0015(5) 0.0004(5)
C24 0.0205(6) 0.0251(6) 0.0219(7) -0.0033(5) -0.0002(5) 0.0014(5)
C25 0.0166(5) 0.0206(5) 0.0196(6) 0.0004(5) 0.0002(5) -0.0009(4)
C26 0.0193(6) 0.0198(5) 0.0174(6) -0.0006(5) -0.0003(5) -0.0005(4)
O5 0.058(5) 0.081(5) 0.058(3) 0.021(3) 0.005(3) 0.009(3)
C27 0.062(5) 0.077(4) 0.124(13) -0.003(6) 0.035(7) -0.004(4)
C28 0.048(2) 0.072(3) 0.070(3) 0.002(2) 0.017(2) -0.012(2)
C29 0.039(2) 0.063(3) 0.057(3) 0.015(2) 0.014(2) 0.0120(19)
C30 0.099(8) 0.160(11) 0.065(5) -0.023(6) 0.015(5) 0.002(8)
N1 0.0274(6) 0.0234(5) 0.0193(6) -0.0019(4) -0.0027(4) -0.0015(4)
O1 0.0427(6) 0.0333(5) 0.0203(5) -0.0016(4) -0.0109(4) 0.0001(5)
O2 0.0494(7) 0.0212(5) 0.0317(6) -0.0056(4) -0.0081(5) 0.0008(5)
O3 0.0443(6) 0.0184(4) 0.0230(5) 0.0011(4) -0.0049(4) -0.0036(4)
O4 0.0253(5) 0.0181(4) 0.0160(5) -0.0013(3) -0.0057(4) 0.0022(3)

loop_
_atom_type_symbol
_atom_type_description
_atom_type_scat_dispersion_real
_atom_type_scat_dispersion_imag
_atom_type_scat_source
C C 0.0033 0.0016 'International Tables Vol C Tables 4.2.6.8 and 6.1.1.4'
H H 0.0000 0.0000 'International Tables Vol C Tables 4.2.6.8 and 6.1.1.4'
N N 0.0061 0.0033 'International Tables Vol C Tables 4.2.6.8 and 6.1.1.4'
O O 0.0106 0.0060 'International Tables Vol C Tables 4.2.6.8 and 6.1.1.4'

loop_
_geom_angle_atom_site_label_1
_geom_angle_atom_site_label_2
_geom_angle_atom_site_label_3
_geom_angle
C2 C1 C6 122.72(11)
C2 C1 N1 118.29(11)
C6 C1 N1 118.99(11)
C1 C2 C3 118.24(11)
C1 C2 H2 120.9
C3 C2 H2 120.9
C2 C3 C4 120.39(11)
C2 C3 H3 119.8
C4 C3 H3 119.8
C3 C4 C5 120.32(11)
C3 C4 C7 117.36(11)
C5 C4 C7 122.29(11)
C6 C5 C4 119.78(11)
C6 C5 H5 120.1
C4 C5 H5 120.1
C1 C6 C5 118.53(11)
C1 C6 H6 120.7
C5 C6 H6 120.7
O3 C7 O4 123.86(11)
O3 C7 C4 124.48(11)
O4 C7 C4 111.65(10)
C9 C8 O4 119.87(11)
C9 C8 C26 125.97(11)
O4 C8 C26 114.12(11)
C8 C9 C10 121.47(12)
C8 C9 C16 121.48(11)
C10 C9 C16 117.02(11)
C11 C10 C15 118.46(13)
C11 C10 C9 121.92(13)
C15 C10 C9 119.62(13)
C10 C11 C12 120.52(16)
C10 C11 H11 119.7
C12 C11 H11 119.7
C13 C12 C11 120.18(17)
C13 C12 H12 119.9
C11 C12 H12 119.9
C14 C13 C12 119.77(15)
C14 C13 H13 120.1
C12 C13 H13 120.1
C13 C14 C15 120.65(18)
C13 C14 H14 119.7
C15 C14 H14 119.7
C14 C15 C10 120.40(17)
C14 C15 H15 119.8
C10 C15 H15 119.8
C9 C16 C17 113.37(11)
C9 C16 H16A 108.9
C17 C16 H16A 108.9
C9 C16 H16B 108.9
C17 C16 H16B 108.9
H16A C16 H16B 107.7
C18 C17 C16 108.55(10)
C18 C17 H17A 110.0
C16 C17 H17A 110.0
C18 C17 H17B 110.0
C16 C17 H17B 110.0
H17A C17 H17B 108.4
C19 C18 C17 131.96(13)
C19 C18 C26 110.45(11)
C17 C18 C26 116.84(11)
C18 C19 C20 110.05(11)
C18 C19 H19 125.0
C20 C19 H19 125.0
C21 C20 C25 120.16(12)
C21 C20 C19 131.67(12)
C25 C20 C19 108.16(11)
C22 C21 C20 118.72(13)
C22 C21 H21 120.6
C20 C21 H21 120.6
C21 C22 C23 121.15(13)
C21 C22 H22 119.4
C23 C22 H22 119.4
C24 C23 C22 120.31(13)
C24 C23 H23 119.8
C22 C23 H23 119.8
C25 C24 C23 118.84(12)
C25 C24 H24 120.6
C23 C24 H24 120.6
C24 C25 C20 120.76(12)
C24 C25 C26 130.81(11)
C20 C25 C26 108.31(11)
C8 C26 C18 108.54(11)
C8 C26 C25 117.38(10)
C18 C26 C25 102.99(10)
C8 C26 H26 109.2
C18 C26 H26 109.2
C25 C26 H26 109.2
C28 O5 C29 109.9(9)
O5 C28 C27 108.5(8)
O5 C28 H28A 110.0
C27 C28 H28A 110.0
O5 C28 H28B 110.0
C27 C28 H28B 110.0
H28A C28 H28B 108.4
O5 C29 C30 107.7(9)
O5 C29 H29A 110.2
C30 C29 H29A 110.2
O5 C29 H29B 110.2
C30 C29 H29B 110.2
H29A C29 H29B 108.5
O2 N1 O1 123.80(11)
O2 N1 C1 118.42(11)
O1 N1 C1 117.78(11)
C7 O4 C8 116.36(9)

loop_
_geom_bond_atom_site_label_1
_geom_bond_atom_site_label_2
_geom_bond_distance
C1 C2 1.3820(17)
C1 C6 1.3853(17)
C1 N1 1.4709(16)
C2 C3 1.3821(18)
C2 H2 0.9500
C3 C4 1.3920(17)
C3 H3 0.9500
C4 C5 1.3940(17)
C4 C7 1.4886(17)
C5 C6 1.3860(17)
C5 H5 0.9500
C6 H6 0.9500
C7 O3 1.1992(15)
C7 O4 1.3513(14)
C8 C9 1.3290(19)
C8 O4 1.4177(14)
C8 C26 1.5011(17)
C9 C10 1.4871(18)
C9 C16 1.5164(18)
C10 C11 1.389(2)
C10 C15 1.394(2)
C11 C12 1.394(2)
C11 H11 0.9500
C12 C13 1.375(3)
C12 H12 0.9500
C13 C14 1.373(3)
C13 H13 0.9500
C14 C15 1.385(2)
C14 H14 0.9500
C15 H15 0.9500
C16 C17 1.5384(19)
C16 H16A 0.9900
C16 H16B 0.9900
C17 C18 1.4869(18)
C17 H17A 0.9900
C17 H17B 0.9900
C18 C19 1.3389(18)
C18 C26 1.5111(18)
C19 C20 1.4668(19)
C19 H19 0.9500
C20 C21 1.3907(18)
C20 C25 1.4098(17)
C21 C22 1.386(2)
C21 H21 0.9500
C22 C23 1.395(2)
C22 H22 0.9500
C23 C24 1.3946(18)
C23 H23 0.9500
C24 C25 1.3820(19)
C24 H24 0.9500
C25 C26 1.5133(17)
C26 H26 1.0000
O5 C28 1.448(11)
O5 C29 1.459(11)
C27 C28 1.513(11)
C27 H27A 0.9800
C27 H27B 0.9800
C27 H27C 0.9800
C28 H28A 0.9900
C28 H28B 0.9900
C29 C30 1.511(11)
C29 H29A 0.9900
C29 H29B 0.9900
C30 H30A 0.9800
C30 H30B 0.9800
C30 H30C 0.9800
N1 O2 1.2226(15)
N1 O1 1.2253(14)
